data_7247063
loop_
_publ_author_name
'Matulevi\<ci\=ut\.e, Gita'
'Kleizien\.e, Neringa'
'Ra\<ckauskien\.e, Greta'
'Martynaitis, Vytas'
'Bieliauskas, Aurimas'
'\<Sachlevi\<ci\=ut\.e, Urt\.e'
'Jankauskas, Rokas'
'Bartkus, Martynas R.'
'Sl\/ok, Frank A.'
'\<Sa\<ckus, Algirdas'

_publ_section_title
;
 Facile synthesis of new N-(aminocycloalkylene)amino acid compounds using
 chiral triflate esters with N-Boc-aminopyrrolidines and
 N-Boc-aminopiperidines
;
_journal_issue 31
_journal_name_full 'RSC Advances'
_journal_page_first 21378
_journal_page_last 21394
_journal_paper_doi 10.1039/D3RA03060A
_journal_volume 13
_journal_year 2023
_chemical_absolute_configuration ad
_chemical_formula_moiety 'C16 H30 N2 O4'
_chemical_formula_sum 'C16 H30 N2 O4'
_chemical_formula_weight 314.43
_chemical_name_systematic 'tert-butyl 1-((S)-1-(methoxycarbonyl)-2-methylpropyl)piperidin-4-ylcarbamate'
_space_group_crystal_system monoclinic
_space_group_IT_number 4
_space_group_name_Hall 'P 2yb'
_space_group_name_H-M_alt 'P 1 21 1'
_symmetry_Int_Tables_number 4
_audit_creation_date 2021-11-19
_audit_creation_method
;
Olex2 1.2-ac4
(compiled 2018.05.17 svn.r3504 for Rigaku Oxford Diffraction, GUI svn.r5492)
;
_audit_update_record
;
2023-03-07 deposited with the CCDC.	2023-07-13 downloaded from the CCDC.
;
_cell_angle_alpha 90
_cell_angle_beta 97.4248(16)
_cell_angle_gamma 90
_cell_formula_units_Z 4
_cell_length_a 10.09241(17)
_cell_length_b 12.82419(17)
_cell_length_c 14.0647(2)
_cell_measurement_reflns_used 28510
_cell_measurement_temperature 150.0(1)
_cell_measurement_theta_max 77.1470
_cell_measurement_theta_min 3.1530
_cell_volume 1805.09(5)
_computing_cell_refinement 'CrysAlisPro 1.171.41.112a (Rigaku OD, 2021)'
_computing_data_collection 'CrysAlisPro 1.171.41.112a (Rigaku OD, 2021)'
_computing_data_reduction 'CrysAlisPro 1.171.41.112a (Rigaku OD, 2021)'
_computing_molecular_graphics 'Olex2 (Dolomanov et al., 2009)'
_computing_publication_material 'Olex2 (Dolomanov et al., 2009)'
_computing_structure_refinement 'olex2.refine (Bourhis et al., 2015)'
_diffrn_ambient_environment N~2~
_diffrn_ambient_temperature 150.0(1)
_diffrn_detector 'Hybrid Pixel Array Detector'
_diffrn_detector_area_resol_mean 10.0000
_diffrn_detector_type HyPix
_diffrn_measured_fraction_theta_full 0.9802
_diffrn_measured_fraction_theta_max 0.8260
_diffrn_measurement_details
;
List of Runs (angles in degrees, time in seconds):

  # Type    Start    End  Width  t~exp~   \w     \q     \k     \f   Frames
#--------------------------------------------------------------------------
  1  \w    -79.00  11.00   0.50    0.33    --  -49.92 102.00  68.00  180
  2  \w     13.00  72.00   0.50    0.33    --   49.92-102.00 -34.00  118
  3  \w    -71.00 -46.00   0.50    1.25    --  -84.25 102.00  68.00   50
  4  \w   -145.00-120.00   0.50    1.25    --  -84.25-102.00 -34.00   50
  5  \w    152.00 177.00   0.50    1.25    --  105.75 102.00  68.00   50
  6  \w     57.00 106.00   0.50    1.25    --  105.75-102.00 -34.00   98
  7  \w   -120.00 -93.00   0.50    0.33    --  -49.92 -77.00  90.00   54
  8  \w    -49.00   9.00   0.50    0.33    --  -49.92  38.00 -30.00  116
  9  \w   -114.00 -87.00   0.50    0.33    --  -49.92-125.00  60.00   54
 10  \w   -116.00 -88.00   0.50    0.33    --  -49.92 -77.00  30.00   56
 11  \w     90.00 116.00   0.50    0.33    --   49.92  77.00  30.00   52
 12  \w     88.00 118.00   0.50    0.33    --   49.92  77.00  60.00   60
 13  \w     88.00 113.00   0.50    0.33    --   49.92  77.00 120.00   50
 14  \w     51.00  78.00   0.50    0.33    --   49.92-125.00  60.00   54
 15  \w    -13.00  38.00   0.50    0.33    --   49.92 -38.00  90.00  102
 16  \w    -45.00 -12.00   0.50    1.25    --  -84.25  15.00 -90.00   66
 17  \w     74.00 106.00   0.50    1.25    --  105.75-101.00 174.70   64
 18  \w     62.00 106.00   0.50    1.25    --  105.75 -94.00 120.00   88
 19  \w     34.00  61.00   0.50    1.25    --  105.75 -94.00 -60.00   54
 20  \w    120.00 175.00   0.50    1.25    --  105.75  77.00 -90.00  110
 21  \w    101.00 152.00   0.50    1.25    --  105.75  45.00  60.00  102
 22  \w     34.00  65.00   0.50    1.25    --  105.75 -61.00-150.00   62
 23  \w     40.00  66.00   0.50    1.25    --  105.75 -61.00-120.00   52
 24  \w     35.00  66.00   0.50    1.25    --  105.75 -61.00 150.00   62
 25  \w     35.00  66.00   0.50    1.25    --  105.75 -61.00 -60.00   62
 26  \w     39.00  66.00   0.50    1.25    --  105.75 -61.00  60.00   54
 27  \w     53.00  80.00   0.50    1.25    --  105.75 -77.00-120.00   54
 28  \w    136.00 176.00   0.50    1.25    --  105.75  15.00-180.00   80
 29  \w     58.00 106.00   0.50    1.25    --  105.75 -94.00-120.00   96
 30  \w     39.00  64.00   0.50    1.25    --  105.75-125.00  60.00   50
 31  \w     69.00 109.00   0.50    1.25    --  105.75-125.00  60.00   80
 32  \w     34.00  61.00   0.50    1.25    --  105.75-101.00 174.70   54
 33  \w     75.00 103.00   0.50    1.25    --  105.75 -94.00  30.00   56
 34  \w    107.00 137.00   0.50    1.25    --  105.75  39.00  21.75   60
 35  \w     66.00  91.00   0.50    1.25    --  105.75 -77.00 -90.00   50
 36  \w     50.00  75.00   0.50    1.25    --  105.75 -77.00-180.00   50
 37  \w     43.00 106.00   0.50    1.25    --  105.75 -94.00   0.00  126
 38  \w     77.00 107.00   0.50    1.25    --  105.75-100.00  89.53   60
 39  \w     38.00  71.00   0.50    1.25    --  105.75 -77.00  30.00   66
 40  \w     50.00  77.00   0.50    1.25    --  105.75 -75.00 129.43   54
 41  \w    134.00 177.00   0.50    1.25    --  105.75  45.00  30.00   86
 42  \w     86.00 111.00   0.50    1.25    --  105.75-125.00  90.00   50
 43  \w    113.00 140.00   0.50    1.25    --  105.75 125.00  90.00   54
 44  \w    111.00 171.00   0.50    1.25    --  105.75  30.00 -90.00  120
 45  \w     72.00  99.00   0.50    1.25    --  105.75-144.00-107.65   54
 46  \w     45.00  77.00   0.50    1.25    --  105.75 -77.00  60.00   64
 47  \w     80.00 105.00   0.50    1.25    --  105.75 -94.00 -90.00   50
 48  \w    145.00 178.00   0.50    1.25    --  105.75 125.00 120.00   66
 49  \w     76.00 105.00   0.50    1.25    --  105.75-119.00   1.38   58
 50  \w     47.00  74.00   0.50    1.25    --  105.75-119.00   1.38   54
 51  \w     82.00 109.00   0.50    1.25    --  105.75-125.00 150.00   54
 52  \w     97.00 176.00   0.50    1.25    --  105.75  45.00 -60.00  158
 53  \w     39.00  72.00   0.50    1.25    --  105.75-125.00  90.00   66
 54  \w     97.00 127.00   0.50    1.25    --  105.75 125.00  30.00   60
 55  \w    150.00 178.00   0.50    1.25    --  105.75 125.00  30.00   56
 56  \w     34.00  61.00   0.50    1.25    --  105.75 -77.00 -30.00   54
 57  \w     95.00 120.00   0.50    1.25    --  105.75  77.00-120.00   50
 58  \w    134.00 169.00   0.50    1.25    --  105.75  77.00-120.00   70
 59  \w     50.00  77.00   0.50    1.25    --  105.75 -80.00 -78.02   54
 60  \w     39.00  66.00   0.50    1.25    --  105.75 -61.00  90.00   54
 61  \w     35.00  68.00   0.50    1.25    --  105.75 -77.00  90.00   66
 62  \w     83.00 108.00   0.50    1.25    --  105.75-125.00 -30.00   50
 63  \w     70.00 107.00   0.50    1.25    --  105.75-100.00-142.90   74
 64  \w    146.00 177.00   0.50    1.25    --  105.75  30.00 -30.00   62
 65  \w    150.00 178.00   0.50    1.25    --  105.75 125.00 -90.00   56
 66  \w     52.00  78.00   0.50    1.25    --  105.75 -88.00 153.03   52
 67  \w     90.00 132.00   0.50    1.25    --  105.75 -88.00 153.03   84
 68  \w     37.00  66.00   0.50    1.25    --  105.75-100.00-142.90   58
 69  \w     95.00 173.00   0.50    1.25    --  105.75  77.00   0.00  156
 70  \w     61.00 108.00   0.50    1.25    --  105.75-109.00-118.61   94
 71  \w     98.00 145.00   0.50    1.25    --  105.75  30.00-150.00   94
 72  \w    153.00 178.00   0.50    1.25    --  105.75  30.00-150.00   50
 73  \w    112.00 140.00   0.50    1.25    --  105.75  30.00   0.00   56
 74  \w    102.00 127.00   0.50    1.25    --  105.75  30.00  60.00   50
 75  \w    103.00 128.00   0.50    1.25    --  105.75  15.00  60.00   50
 76  \w     99.00 128.00   0.50    1.25    --  105.75  45.00   0.00   58
 77  \w    134.00 171.00   0.50    1.25    --  105.75  45.00-150.00   74
 78  \w    101.00 126.00   0.50    1.25    --  105.75  45.00 120.00   50
 79  \w    153.00 178.00   0.50    1.25    --  105.75 125.00-180.00   50
 80  \w    134.00 163.00   0.50    1.25    --  105.75 125.00 -30.00   58
 81  \w     37.00  62.00   0.50    1.25    --  105.75-100.00  89.53   50
 82  \w     93.00 128.00   0.50    1.25    --  105.75  61.00 120.00   70
 83  \w     34.00  83.00   0.50    1.25    --  105.75 -94.00-180.00   98
;
_diffrn_measurement_device 'four-circle diffractometer'
_diffrn_measurement_device_type 'Rigaku, XtaLAB Synergy, Dualflex, HyPix'
_diffrn_measurement_method '\w scans'
_diffrn_orient_matrix_type 'CrysAlisPro convention (1999,Acta A55,543-557)'
_diffrn_orient_matrix_UB_11 -0.0656014000
_diffrn_orient_matrix_UB_12 -0.0315948000
_diffrn_orient_matrix_UB_13 -0.1009312000
_diffrn_orient_matrix_UB_21 0.1392427000
_diffrn_orient_matrix_UB_22 -0.0171270000
_diffrn_orient_matrix_UB_23 -0.0309844000
_diffrn_orient_matrix_UB_31 -0.0031505000
_diffrn_orient_matrix_UB_32 -0.1146038000
_diffrn_orient_matrix_UB_33 0.0325185000
_diffrn_radiation_monochromator mirror
_diffrn_radiation_probe x-ray
_diffrn_radiation_type 'Cu K\a'
_diffrn_radiation_wavelength 1.54184
_diffrn_reflns_av_R_equivalents 0.0349
_diffrn_reflns_av_unetI/netI 0.0198
_diffrn_reflns_limit_h_max 12
_diffrn_reflns_limit_h_min -12
_diffrn_reflns_limit_k_max 13
_diffrn_reflns_limit_k_min -16
_diffrn_reflns_limit_l_max 17
_diffrn_reflns_limit_l_min -17
_diffrn_reflns_number 37496
_diffrn_reflns_theta_full 75.0
_diffrn_reflns_theta_max 77.5
_diffrn_reflns_theta_min 3.17
_diffrn_source 'micro-focus sealed X-ray tube'
_diffrn_source_type 'PhotonJet (Cu) X-ray Source'
_exptl_absorpt_coefficient_mu 0.669
_exptl_absorpt_correction_T_max 0.96107
_exptl_absorpt_correction_T_min 0.85913
_exptl_absorpt_correction_type multi-scan
_exptl_absorpt_process_details
;
CrysAlisPro 1.171.41.112a (Rigaku Oxford Diffraction, 2021)
Empirical absorption correction using spherical harmonics,
implemented in SCALE3 ABSPACK scaling algorithm.
;
_exptl_crystal_colour Colourless
_exptl_crystal_density_diffrn 1.1569
_exptl_crystal_description 'Block '
_exptl_crystal_F_000 688
_exptl_crystal_size_max 0.17
_exptl_crystal_size_mid 0.11
_exptl_crystal_size_min 0.08
_refine_diff_density_max 0.2023
_refine_diff_density_min -0.1204
_refine_diff_density_rms 0.0271
_refine_ls_abs_structure_details 'Flack, H. D. (1983). Acta Cryst. A39, 876-881.'
_refine_ls_abs_structure_Flack 0.04(9)
_refine_ls_d_res_high 0.7897
_refine_ls_d_res_low 13.9467
_refine_ls_goodness_of_fit_ref 1.0518
_refine_ls_hydrogen_treatment mixed
_refine_ls_matrix_type full
_refine_ls_number_constraints 84
_refine_ls_number_parameters 417
_refine_ls_number_reflns 6342
_refine_ls_number_restraints 1
_refine_ls_restrained_S_all 1.0518
_refine_ls_R_factor_all 0.0316
_refine_ls_R_factor_gt 0.0309
_refine_ls_shift/su_max 0.0065
_refine_ls_shift/su_mean 0.0011
_refine_ls_structure_factor_coef Fsqd
_refine_ls_weighting_details 'w=1/[\s^2^(Fo^2^)+(0.0520P)^2^+0.1876P] where P=(Fo^2^+2Fc^2^)/3'
_refine_ls_weighting_scheme calc
_refine_ls_wR_factor_gt 0.0835
_refine_ls_wR_factor_ref 0.0840
_reflns_Friedel_coverage 0.641
_reflns_limit_h_max 12
_reflns_limit_h_min -12
_reflns_limit_k_max 13
_reflns_limit_k_min -16
_reflns_limit_l_max 17
_reflns_limit_l_min -17
_reflns_number_gt 6171
_reflns_number_total 6342
_reflns_threshold_expression I>=2u(I)
_cod_data_source_file d3ra03060a2.cif
_cod_data_source_block GMP575
_cod_depositor_comments
;

2024-12-16
Z value and formula fixed to values more according to usual
chemical conventions.                 miguel
;
_cod_original_formula_sum 'C32 H60 N4 O8'
_cod_original_formula_weight 628.86
_cod_original_formula_moiety '2(C16 H30 N2 O4)'
_cod_original_formula_units_Z 2
_cod_original_cell_volume 1805.08(5)
_cod_original_sg_symbol_Hall ' P 2yb'
_cod_database_code 7247063
_chemical_oxdiff_formula 'C64 H120 N8 O16'
_chemical_oxdiff_usercomment 'GMP-575 (from Vytas)'
_diffrn_oxdiff_digest_frames
;
01cb5de508bc2b420c79b477ab60959dbb000422e40
;
_reflns_odcompleteness_completeness 99.23
_reflns_odcompleteness_iscentric 1
_reflns_odcompleteness_theta 77.49
_olex2_refinement_description
;
1. Fixed Uiso
 At 1.2 times of:
  All C(H) groups, All C(H,H) groups
 At 1.5 times of:
  All C(H,H,H) groups
2.a Ternary CH refined with riding coordinates:
 C4(H4), C7(H7), C8(H8), C54(H54), C57(H57), C58(H58)
2.b Secondary CH2 refined with riding coordinates:
 C2(H2a,H2b), C3(H3a,H3b), C5(H5a,H5b), C6(H6a,H6b), C52(H52a,H52b), C53(H53a,
 H53b), C55(H55a,H55b), C56(H56a,H56b)
2.c Idealised Me refined as rotating group:
 C9(H9a,H9b,H9c), C10(H10a,H10b,H10c), C14(H14a,H14b,H14c), C20(H20a,H20b,
 H20c), C21(H21a,H21b,H21c), C22(H22a,H22b,H22c), C59(H59a,H59b,H59c), C60(H60a,
 H60b,H60c), C64(H64a,H64b,H64c), C70(H70a,H70b,H70c), C71(H71a,H71b,H71c),
 C72(H72a,H72b,H72c)
;
_olex2_submission_special_instructions 'No special instructions were received'
_oxdiff_exptl_absorpt_empirical_details
;
Empirical correction (ABSPACK) includes:
- Absorption correction using spherical harmonics
- Frame scaling
;
_oxdiff_exptl_absorpt_empirical_full_max 1.346
_oxdiff_exptl_absorpt_empirical_full_min 0.650

loop_
_space_group_symop_id
_space_group_symop_operation_xyz
1 x,y,z
2 -x,y+1/2,-z

loop_
_atom_site_label
_atom_site_type_symbol
_atom_site_fract_x
_atom_site_fract_y
_atom_site_fract_z
_atom_site_U_iso_or_equiv
_atom_site_adp_type
_atom_site_occupancy
_atom_site_refinement_flags_posn
N1 N 0.93859(11) 0.62795(10) 0.42184(7) 0.0272(2) Uani 1.000000 .
C2 C 0.83730(14) 0.67004(12) 0.47602(9) 0.0304(3) Uani 1.000000 .
H2a H 0.83477(14) 0.74694(12) 0.46984(9) 0.0364(3) Uiso 1.000000 R
H2b H 0.74845(14) 0.64248(12) 0.44970(9) 0.0364(3) Uiso 1.000000 R
C3 C 0.86819(14) 0.64015(12) 0.58158(9) 0.0317(3) Uani 1.000000 .
H3a H 0.95463(14) 0.67127(12) 0.60874(9) 0.0380(3) Uiso 1.000000 R
H3b H 0.79791(14) 0.66839(12) 0.61738(9) 0.0380(3) Uiso 1.000000 R
C4 C 0.87502(11) 0.52232(11) 0.59341(8) 0.0252(3) Uani 1.000000 .
H4 H 0.78498(11) 0.49273(11) 0.57015(8) 0.0303(3) Uiso 1.000000 R
C5 C 0.97506(15) 0.47844(13) 0.53163(9) 0.0353(3) Uani 1.000000 .
H5a H 1.06612(15) 0.50249(13) 0.55668(9) 0.0423(4) Uiso 1.000000 R
H5b H 0.97403(15) 0.40131(13) 0.53444(9) 0.0423(4) Uiso 1.000000 R
C6 C 0.94019(16) 0.51417(13) 0.42768(9) 0.0350(3) Uani 1.000000 .
H6a H 0.85136(16) 0.48649(13) 0.40147(9) 0.0420(4) Uiso 1.000000 R
H6b H 1.00683(16) 0.48617(13) 0.38853(9) 0.0420(4) Uiso 1.000000 R
C7 C 0.92742(13) 0.67286(11) 0.32440(8) 0.0273(3) Uani 1.000000 .
H7 H 0.91927(13) 0.75014(11) 0.33117(8) 0.0328(3) Uiso 1.000000 R
C8 C 1.05230(15) 0.65231(12) 0.27543(10) 0.0327(3) Uani 1.000000 .
H8 H 1.06782(15) 0.57538(12) 0.27333(10) 0.0392(3) Uiso 1.000000 R
C9 C 1.17307(15) 0.70351(14) 0.33302(12) 0.0405(3) Uani 1.000000 .
H9a H 1.1590(6) 0.77904(18) 0.3352(8) 0.0607(5) Uiso 1.000000 GR
H9b H 1.1849(8) 0.6755(8) 0.3984(3) 0.0607(5) Uiso 1.000000 GR
H9c H 1.2531(3) 0.6889(9) 0.3025(6) 0.0607(5) Uiso 1.000000 GR
C10 C 1.03247(17) 0.69470(15) 0.17256(10) 0.0428(4) Uani 1.000000 .
H10a H 0.9539(9) 0.6618(9) 0.1365(3) 0.0642(6) Uiso 1.000000 GR
H10b H 1.0192(15) 0.7704(2) 0.17396(11) 0.0642(6) Uiso 1.000000 GR
H10c H 1.1117(7) 0.6791(10) 0.1415(4) 0.0642(6) Uiso 1.000000 GR
C11 C 0.80060(13) 0.63502(11) 0.26231(8) 0.0282(3) Uani 1.000000 .
O12 O 0.78182(12) 0.54987(9) 0.22757(8) 0.0422(3) Uani 1.000000 .
O13 O 0.70861(10) 0.71079(9) 0.25271(7) 0.0354(2) Uani 1.000000 .
C14 C 0.58401(16) 0.68693(15) 0.19476(11) 0.0424(4) Uani 1.000000 .
H14a H 0.6006(2) 0.6712(11) 0.1292(3) 0.0636(5) Uiso 1.000000 GR
H14b H 0.5427(7) 0.6264(7) 0.2217(6) 0.0636(5) Uiso 1.000000 GR
H14c H 0.5239(6) 0.7470(4) 0.1940(9) 0.0636(5) Uiso 1.000000 GR
N15 N 0.91111(10) 0.49145(10) 0.69362(7) 0.0269(2) Uani 1.000000 .
H15 H 0.9968(16) 0.4792(14) 0.7164(11) 0.024(4) Uiso 1.000000 .
C16 C 0.81951(11) 0.49274(11) 0.75527(8) 0.0247(2) Uani 1.000000 .
O17 O 0.70203(8) 0.51499(9) 0.73284(6) 0.0337(2) Uani 1.000000 .
O18 O 0.87583(8) 0.46494(8) 0.84391(6) 0.02674(19) Uani 1.000000 .
C19 C 0.79647(12) 0.46620(12) 0.92492(8) 0.0281(3) Uani 1.000000 .
C20 C 0.74833(15) 0.57583(14) 0.94114(11) 0.0389(3) Uani 1.000000 .
H20a H 0.8244(2) 0.6239(2) 0.9468(9) 0.0584(5) Uiso 1.000000 GR
H20b H 0.6828(10) 0.5967(4) 0.8869(5) 0.0584(5) Uiso 1.000000 GR
H20c H 0.7066(12) 0.5778(3) 1.0003(5) 0.0584(5) Uiso 1.000000 GR
C21 C 0.68301(13) 0.38697(13) 0.90883(10) 0.0348(3) Uani 1.000000 .
H21a H 0.6159(6) 0.4111(5) 0.8569(6) 0.0522(5) Uiso 1.000000 GR
H21b H 0.7185(2) 0.3195(3) 0.8915(9) 0.0522(5) Uiso 1.000000 GR
H21c H 0.6417(8) 0.3794(7) 0.9678(3) 0.0522(5) Uiso 1.000000 GR
C22 C 0.89735(13) 0.43140(14) 1.00890(9) 0.0369(3) Uani 1.000000 .
H22a H 0.9306(11) 0.3617(5) 0.9959(5) 0.0554(5) Uiso 1.000000 GR
H22b H 0.9722(7) 0.4807(6) 1.0174(6) 0.0554(5) Uiso 1.000000 GR
H22c H 0.8542(4) 0.4294(11) 1.0674(2) 0.0554(5) Uiso 1.000000 GR
N51 N 0.47997(11) 0.41705(9) 0.41228(7) 0.0258(2) Uani 1.000000 .
C52 C 0.42317(14) 0.33446(11) 0.46653(9) 0.0306(3) Uani 1.000000 .
H52a H 0.32534(14) 0.33087(11) 0.44752(9) 0.0367(3) Uiso 1.000000 R
H52b H 0.46212(14) 0.26638(11) 0.45189(9) 0.0367(3) Uiso 1.000000 R
C53 C 0.45283(14) 0.35651(11) 0.57408(9) 0.0296(3) Uani 1.000000 .
H53a H 0.41571(14) 0.29989(11) 0.61053(9) 0.0356(3) Uiso 1.000000 R
H53b H 0.55066(14) 0.35899(11) 0.59336(9) 0.0356(3) Uiso 1.000000 R
C54 C 0.39062(12) 0.46032(12) 0.59695(8) 0.0274(3) Uani 1.000000 .
H54 H 0.29175(12) 0.45527(12) 0.57858(8) 0.0328(3) Uiso 1.000000 R
C55 C 0.44371(14) 0.54609(11) 0.53684(9) 0.0298(3) Uani 1.000000 .
H55a H 0.39791(14) 0.61260(11) 0.54724(9) 0.0358(3) Uiso 1.000000 R
H55b H 0.54054(14) 0.55582(11) 0.55715(9) 0.0358(3) Uiso 1.000000 R
C56 C 0.42029(15) 0.51754(11) 0.43077(9) 0.0302(3) Uani 1.000000 .
H56a H 0.45919(15) 0.57231(11) 0.39320(9) 0.0362(3) Uiso 1.000000 R
H56b H 0.32300(15) 0.51481(11) 0.40925(9) 0.0362(3) Uiso 1.000000 R
C57 C 0.47368(14) 0.39825(11) 0.30844(9) 0.0290(3) Uani 1.000000 .
H57 H 0.52527(14) 0.45623(11) 0.28303(9) 0.0347(3) Uiso 1.000000 R
C58 C 0.54110(14) 0.29701(12) 0.28196(9) 0.0322(3) Uani 1.000000 .
H58 H 0.48952(14) 0.23638(12) 0.30271(9) 0.0386(3) Uiso 1.000000 R
C59 C 0.68486(15) 0.28990(14) 0.33065(11) 0.0390(3) Uani 1.000000 .
H59a H 0.7378(4) 0.3462(7) 0.3073(8) 0.0585(5) Uiso 1.000000 GR
H59b H 0.6863(2) 0.2965(11) 0.40019(14) 0.0585(5) Uiso 1.000000 GR
H59c H 0.7229(5) 0.2224(5) 0.3158(8) 0.0585(5) Uiso 1.000000 GR
C60 C 0.53805(19) 0.29313(15) 0.17264(10) 0.0457(4) Uani 1.000000 .
H60a H 0.4453(2) 0.2972(13) 0.14199(11) 0.0686(6) Uiso 1.000000 GR
H60b H 0.5888(14) 0.3521(7) 0.15165(16) 0.0686(6) Uiso 1.000000 GR
H60c H 0.5780(15) 0.2276(6) 0.15448(14) 0.0686(6) Uiso 1.000000 GR
C61 C 0.33149(15) 0.40655(12) 0.25591(8) 0.0313(3) Uani 1.000000 .
O62 O 0.28795(12) 0.48217(9) 0.21096(7) 0.0433(3) Uani 1.000000 .
O63 O 0.25819(11) 0.32112(9) 0.26599(7) 0.0401(2) Uani 1.000000 .
C64 C 0.12388(17) 0.32157(17) 0.21572(11) 0.0476(4) Uani 1.000000 .
H64a H 0.12734(18) 0.3293(13) 0.14677(16) 0.0714(6) Uiso 1.000000 GR
H64b H 0.0795(6) 0.2558(5) 0.2277(10) 0.0714(6) Uiso 1.000000 GR
H64c H 0.0738(5) 0.3799(8) 0.2386(8) 0.0714(6) Uiso 1.000000 GR
N65 N 0.41638(10) 0.48586(11) 0.69867(7) 0.0306(3) Uani 1.000000 .
H65 H 0.4976(17) 0.5016(15) 0.7235(11) 0.027(4) Uiso 1.000000 .
C66 C 0.31894(11) 0.49235(11) 0.75504(8) 0.0251(2) Uani 1.000000 .
O67 O 0.20187(8) 0.47255(9) 0.73055(6) 0.0324(2) Uani 1.000000 .
O68 O 0.37211(8) 0.52484(8) 0.84354(6) 0.0277(2) Uani 1.000000 .
C69 C 0.29053(12) 0.52633(12) 0.92316(8) 0.0281(3) Uani 1.000000 .
C70 C 0.17627(13) 0.60350(13) 0.90394(10) 0.0340(3) Uani 1.000000 .
H70a H 0.2103(2) 0.6700(3) 0.8828(9) 0.0511(5) Uiso 1.000000 GR
H70b H 0.1089(6) 0.5759(5) 0.8538(6) 0.0511(5) Uiso 1.000000 GR
H70c H 0.1357(8) 0.6144(8) 0.9628(2) 0.0511(5) Uiso 1.000000 GR
C71 C 0.24465(15) 0.41649(14) 0.94189(10) 0.0373(3) Uani 1.000000 .
H71a H 0.1763(9) 0.3949(4) 0.8897(5) 0.0559(5) Uiso 1.000000 GR
H71b H 0.3209(3) 0.3687(2) 0.9454(9) 0.0559(5) Uiso 1.000000 GR
H71c H 0.2070(11) 0.4148(2) 1.0027(4) 0.0559(5) Uiso 1.000000 GR
C72 C 0.38992(14) 0.56460(14) 1.00643(9) 0.0347(3) Uani 1.000000 .
H72a H 0.4660(7) 0.5166(6) 1.0163(6) 0.0521(5) Uiso 1.000000 GR
H72b H 0.4215(10) 0.6344(4) 0.9919(4) 0.0521(5) Uiso 1.000000 GR
H72c H 0.3463(4) 0.5675(10) 1.0647(2) 0.0521(5) Uiso 1.000000 GR

loop_
_atom_site_aniso_label
_atom_site_aniso_U_11
_atom_site_aniso_U_22
_atom_site_aniso_U_33
_atom_site_aniso_U_12
_atom_site_aniso_U_13
_atom_site_aniso_U_23
N1 0.0279(5) 0.0317(6) 0.0219(5) 0.0027(4) 0.0035(4) -0.0010(4)
C2 0.0343(6) 0.0314(7) 0.0256(6) 0.0069(5) 0.0051(5) 0.0009(5)
C3 0.0374(7) 0.0341(8) 0.0239(6) 0.0044(6) 0.0054(5) -0.0029(5)
C4 0.0204(5) 0.0351(7) 0.0196(5) 0.0020(5) 0.0007(4) 0.0006(5)
C5 0.0409(7) 0.0413(8) 0.0244(6) 0.0168(6) 0.0077(5) 0.0044(5)
C6 0.0497(8) 0.0339(8) 0.0217(6) 0.0110(6) 0.0061(5) -0.0007(5)
C7 0.0327(6) 0.0256(6) 0.0238(5) 0.0014(5) 0.0037(5) -0.0013(5)
C8 0.0380(7) 0.0269(7) 0.0351(7) 0.0030(5) 0.0121(5) 0.0010(5)
C9 0.0317(7) 0.0417(9) 0.0482(8) 0.0005(6) 0.0061(6) 0.0079(7)
C10 0.0517(9) 0.0489(10) 0.0301(7) -0.0076(7) 0.0138(6) 0.0027(6)
C11 0.0353(6) 0.0304(7) 0.0188(5) -0.0017(5) 0.0035(5) 0.0011(5)
O12 0.0517(6) 0.0342(6) 0.0384(5) -0.0005(5) -0.0026(4) -0.0020(4)
O13 0.0337(5) 0.0396(6) 0.0307(4) 0.0026(4) -0.0043(4) -0.0049(4)
C14 0.0363(7) 0.0500(10) 0.0376(7) 0.0004(7) -0.0071(6) 0.0004(6)
N15 0.0183(5) 0.0412(7) 0.0209(5) 0.0033(4) 0.0021(4) 0.0035(4)
C16 0.0193(5) 0.0324(7) 0.0221(5) -0.0023(5) 0.0022(4) 0.0006(5)
O17 0.0177(4) 0.0546(7) 0.0286(4) 0.0020(4) 0.0025(3) 0.0057(4)
O18 0.0189(4) 0.0417(6) 0.0201(4) 0.0015(4) 0.0040(3) 0.0025(4)
C19 0.0229(5) 0.0412(8) 0.0212(5) -0.0014(5) 0.0068(4) 0.0017(5)
C20 0.0395(7) 0.0444(9) 0.0344(7) 0.0025(6) 0.0103(6) -0.0050(6)
C21 0.0264(6) 0.0448(9) 0.0340(6) -0.0041(6) 0.0077(5) 0.0050(6)
C22 0.0294(6) 0.0586(11) 0.0229(6) -0.0005(6) 0.0040(5) 0.0043(6)
N51 0.0359(5) 0.0214(5) 0.0214(4) -0.0004(4) 0.0089(4) 0.0001(4)
C52 0.0443(7) 0.0253(7) 0.0235(6) -0.0052(6) 0.0098(5) 0.0012(5)
C53 0.0355(6) 0.0308(7) 0.0231(6) -0.0044(5) 0.0054(5) 0.0029(5)
C54 0.0201(5) 0.0419(8) 0.0202(5) -0.0014(5) 0.0029(4) -0.0051(5)
C55 0.0368(7) 0.0276(7) 0.0251(6) 0.0026(5) 0.0041(5) -0.0047(5)
C56 0.0421(7) 0.0250(7) 0.0238(6) 0.0035(6) 0.0056(5) -0.0009(5)
C57 0.0402(7) 0.0253(7) 0.0232(5) 0.0006(5) 0.0113(5) 0.0008(5)
C58 0.0428(7) 0.0282(7) 0.0272(6) 0.0031(6) 0.0107(5) -0.0022(5)
C59 0.0408(7) 0.0366(8) 0.0413(7) 0.0017(6) 0.0118(6) -0.0044(6)
C60 0.0635(10) 0.0459(10) 0.0302(7) 0.0109(8) 0.0152(7) -0.0081(7)
C61 0.0477(7) 0.0304(7) 0.0172(5) 0.0058(6) 0.0090(5) 0.0014(5)
O62 0.0622(7) 0.0359(6) 0.0318(5) 0.0116(5) 0.0054(4) 0.0079(4)
O63 0.0429(5) 0.0423(7) 0.0327(5) -0.0040(5) -0.0046(4) 0.0109(4)
C64 0.0452(8) 0.0593(12) 0.0356(7) -0.0024(8) -0.0054(6) 0.0064(7)
N65 0.0169(4) 0.0551(8) 0.0195(5) -0.0031(5) 0.0015(4) -0.0076(5)
C66 0.0202(5) 0.0338(7) 0.0213(5) 0.0007(5) 0.0021(4) -0.0023(5)
O67 0.0174(4) 0.0527(7) 0.0268(4) -0.0013(4) 0.0020(3) -0.0069(4)
O68 0.0207(4) 0.0451(6) 0.0178(4) -0.0039(4) 0.0039(3) -0.0049(4)
C69 0.0239(6) 0.0411(8) 0.0203(5) -0.0050(5) 0.0071(4) -0.0031(5)
C70 0.0280(6) 0.0441(9) 0.0312(6) -0.0003(6) 0.0084(5) -0.0074(6)
C71 0.0393(7) 0.0405(9) 0.0334(7) -0.0070(6) 0.0098(6) 0.0008(6)
C72 0.0321(7) 0.0517(9) 0.0205(6) -0.0074(6) 0.0037(5) -0.0035(6)

loop_
_atom_type_symbol
_atom_type_scat_dispersion_real
_atom_type_scat_dispersion_imag
_atom_type_scat_Cromer_Mann_a1
_atom_type_scat_Cromer_Mann_a2
_atom_type_scat_Cromer_Mann_a3
_atom_type_scat_Cromer_Mann_a4
_atom_type_scat_Cromer_Mann_b1
_atom_type_scat_Cromer_Mann_b2
_atom_type_scat_Cromer_Mann_b3
_atom_type_scat_Cromer_Mann_b4
_atom_type_scat_Cromer_Mann_c
_atom_type_scat_source
_atom_type_scat_dispersion_source
H 0.00000 0.00000 0.49300 0.32291 0.14019 0.04081 10.51090 26.12570 3.14236 57.79970 0.0030380000826 'International Tables Volume C Table 6.1.1.4 (pp. 500-502)' 'Henke, Gullikson and Davis, At. Data and Nucl. Data Tables, 1993, 54, 2'
C 0.01920 0.00962 2.31000 1.02000 1.58860 0.86500 20.84390 10.20750 0.56870 51.65120 0.215599998832 'International Tables Volume C Table 6.1.1.4 (pp. 500-502)' 'Henke, Gullikson and Davis, At. Data and Nucl. Data Tables, 1993, 54, 2'
O 0.05239 0.03377 3.04850 2.28680 1.54630 0.86700 13.27710 5.70110 0.32390 32.90890 0.250800013542 'International Tables Volume C Table 6.1.1.4 (pp. 500-502)' 'Henke, Gullikson and Davis, At. Data and Nucl. Data Tables, 1993, 54, 2'
N 0.03256 0.01839 12.21260 3.13220 2.01250 1.16630 0.00570 9.89330 28.99750 0.58260 -11.5290002823 'International Tables Volume C Table 6.1.1.4 (pp. 500-502)' 'Henke, Gullikson and Davis, At. Data and Nucl. Data Tables, 1993, 54, 2'

loop_
_geom_angle_atom_site_label_1
_geom_angle_atom_site_label_2
_geom_angle_atom_site_label_3
_geom_angle
_geom_angle_site_symmetry_1
_geom_angle_site_symmetry_3
_geom_angle_publ_flag
C6 N1 C2 110.14(11) . . ?
C7 N1 C2 111.50(10) . . ?
C7 N1 C6 116.13(10) . . ?
C3 C2 N1 110.31(11) . . ?
C4 C3 C2 110.90(11) . . ?
C5 C4 C3 109.20(11) . . ?
N15 C4 C3 112.09(11) . . ?
N15 C4 C5 110.41(10) . . ?
C6 C5 C4 110.32(11) . . ?
C5 C6 N1 110.64(12) . . ?
C8 C7 N1 112.37(11) . . ?
C11 C7 N1 111.30(11) . . ?
C11 C7 C8 111.33(10) . . ?
C9 C8 C7 109.55(12) . . ?
C10 C8 C7 110.34(12) . . ?
C10 C8 C9 110.29(12) . . ?
O12 C11 C7 126.58(13) . . ?
O13 C11 C7 110.18(12) . . ?
O13 C11 O12 123.22(13) . . ?
C14 O13 C11 116.51(12) . . ?
C16 N15 C4 120.69(10) . . ?
O17 C16 N15 124.13(11) . . ?
O18 C16 N15 110.44(10) . . ?
O18 C16 O17 125.42(10) . . ?
C19 O18 C16 120.32(9) . . ?
C20 C19 O18 110.08(11) . . ?
C21 C19 O18 110.49(11) . . ?
C21 C19 C20 113.04(11) . . ?
C22 C19 O18 102.74(9) . . ?
C22 C19 C20 110.52(12) . . ?
C22 C19 C21 109.49(12) . . ?
C56 N51 C52 110.32(10) . . ?
C57 N51 C52 115.36(10) . . ?
C57 N51 C56 110.80(10) . . ?
C53 C52 N51 109.97(11) . . ?
C54 C53 C52 109.69(11) . . ?
C55 C54 C53 109.21(10) . . ?
N65 C54 C53 112.17(11) . . ?
N65 C54 C55 110.54(11) . . ?
C56 C55 C54 110.36(11) . . ?
C55 C56 N51 111.77(11) . . ?
C58 C57 N51 114.55(11) . . ?
C61 C57 N51 112.63(10) . . ?
C61 C57 C58 111.06(11) . . ?
C59 C58 C57 111.58(12) . . ?
C60 C58 C57 108.58(12) . . ?
C60 C58 C59 110.04(12) . . ?
O62 C61 C57 124.26(14) . . ?
O63 C61 C57 112.84(12) . . ?
O63 C61 O62 122.89(14) . . ?
C64 O63 C61 116.15(13) . . ?
C66 N65 C54 122.81(10) . . ?
O67 C66 N65 125.41(11) . . ?
O68 C66 N65 109.14(10) . . ?
O68 C66 O67 125.45(11) . . ?
C69 O68 C66 120.53(9) . . ?
C70 C69 O68 111.08(10) . . ?
C71 C69 O68 109.46(11) . . ?
C71 C69 C70 113.25(11) . . ?
C72 C69 O68 102.22(9) . . ?
C72 C69 C70 109.69(12) . . ?
C72 C69 C71 110.59(12) . . ?

loop_
_geom_bond_atom_site_label_1
_geom_bond_atom_site_label_2
_geom_bond_distance
_geom_bond_site_symmetry_2
_geom_bond_publ_flag
N1 C2 1.4555(16) . ?
N1 C6 1.462(2) . ?
N1 C7 1.4774(15) . ?
C2 C3 1.5261(17) . ?
C3 C4 1.521(2) . ?
C4 C5 1.5224(17) . ?
C4 N15 1.4640(14) . ?
C5 C6 1.5291(17) . ?
C7 C8 1.5351(18) . ?
C7 C11 1.5321(18) . ?
C8 C9 1.522(2) . ?
C8 C10 1.5343(19) . ?
C11 O12 1.2013(19) . ?
C11 O13 1.3386(18) . ?
O13 C14 1.4403(17) . ?
N15 C16 1.3468(15) . ?
C16 O17 1.2206(15) . ?
C16 O18 1.3496(14) . ?
O18 C19 1.4751(13) . ?
C19 C20 1.514(2) . ?
C19 C21 1.526(2) . ?
C19 C22 1.5231(18) . ?
N51 C52 1.4649(16) . ?
N51 C56 1.4600(17) . ?
N51 C57 1.4735(15) . ?
C52 C53 1.5299(17) . ?
C53 C54 1.524(2) . ?
C54 C55 1.5260(19) . ?
C54 N65 1.4579(14) . ?
C55 C56 1.5245(16) . ?
C57 C58 1.5339(19) . ?
C57 C61 1.531(2) . ?
C58 C59 1.525(2) . ?
C58 C60 1.5347(18) . ?
C61 O62 1.2089(18) . ?
C61 O63 1.3396(19) . ?
O63 C64 1.4455(19) . ?
N65 C66 1.3431(16) . ?
C66 O67 1.2141(15) . ?
C66 O68 1.3558(14) . ?
O68 C69 1.4732(13) . ?
C69 C70 1.517(2) . ?
C69 C71 1.516(2) . ?
C69 C72 1.5216(17) . ?
